data_4072431
loop_
_publ_author_name
'Hahn, F. Ekkehardt'
'Radloff, Christian'
'Pape, Tania'
'Hepp, Alexander'

_publ_section_title
;
 A Nickel(II)-Cornered Molecular Rectangle with Biscarbene and
 4,4&#x2032;-Bipyridine Bridging Groups
;
_journal_issue 24
_journal_name_full Organometallics
_journal_page_first 6408
_journal_paper_doi 10.1021/om801007u
_journal_volume 27
_journal_year 2008
_chemical_formula_sum 'C16 H19 Br N2 Ni'
_chemical_formula_weight 377.95
_chemical_name_systematic
; 
 ? 
;
_space_group_IT_number 19
_symmetry_cell_setting orthorhombic
_symmetry_space_group_name_Hall 'P 2ac 2ab'
_symmetry_space_group_name_H-M 'P 21 21 21'
_atom_sites_solution_hydrogens geom
_atom_sites_solution_primary direct
_atom_sites_solution_secondary difmap
_audit_creation_method SHELXL-97
_cell_angle_alpha 90.00
_cell_angle_beta 90.00
_cell_angle_gamma 90.00
_cell_formula_units_Z 4
_cell_length_a 10.2497(4)
_cell_length_b 10.7909(5)
_cell_length_c 14.1980(6)
_cell_measurement_reflns_used 900
_cell_measurement_temperature 153(2)
_cell_measurement_theta_max 22.5
_cell_measurement_theta_min 1
_cell_volume 1570.35(12)
_computing_cell_refinement 'APEX2(Bruker AXS, 2007)'
_computing_data_collection 'APEX2(Bruker AXS, 2007)'
_computing_data_reduction 'SAINT,SADABS (Bruker AXS, 2007 )'
_computing_molecular_graphics
;
ORTEP3,L.J. Farrugia, J. Appl. Cryst. (1997) 30, 565
;
_computing_structure_refinement 'SHELXL-97 (Sheldrick, 1997)'
_computing_structure_solution 'SHELXS-97 (Sheldrick, 1990)'
_diffrn_ambient_temperature 153(2)
_diffrn_detector_area_resol_mean 80
_diffrn_measured_fraction_theta_full 0.994
_diffrn_measured_fraction_theta_max 0.994
_diffrn_measurement_device_type 'CCD area detector'
_diffrn_measurement_method 'Omega and Phi scans'
_diffrn_radiation_monochromator graphite
_diffrn_radiation_source 'rotating anode'
_diffrn_radiation_type MoK\a
_diffrn_radiation_wavelength 0.71073
_diffrn_reflns_av_R_equivalents 0.0373
_diffrn_reflns_av_sigmaI/netI 0.0433
_diffrn_reflns_limit_h_max 14
_diffrn_reflns_limit_h_min -14
_diffrn_reflns_limit_k_max 15
_diffrn_reflns_limit_k_min -15
_diffrn_reflns_limit_l_max 20
_diffrn_reflns_limit_l_min -20
_diffrn_reflns_number 19254
_diffrn_reflns_theta_full 30.99
_diffrn_reflns_theta_max 30.99
_diffrn_reflns_theta_min 2.37
_exptl_absorpt_coefficient_mu 3.771
_exptl_absorpt_correction_T_max 0.6399
_exptl_absorpt_correction_T_min 0.4775
_exptl_absorpt_correction_type multi-scan
_exptl_absorpt_process_details
; 
 Corrections were done with the SADABS program, utilizing the none merged
 raw data obtained from the integration process. Integration and final cell
 refinement were done with SAINT.

 SADABS reports ratio of Tmin/Tmax = 0.586124  
;
_exptl_crystal_colour 'dark red'
_exptl_crystal_density_diffrn 1.599
_exptl_crystal_density_method 'not measured'
_exptl_crystal_description 'transparent prism'
_exptl_crystal_F_000 768
_exptl_crystal_size_max 0.23
_exptl_crystal_size_mid 0.14
_exptl_crystal_size_min 0.13
_refine_diff_density_max 0.353
_refine_diff_density_min -0.408
_refine_diff_density_rms 0.069
_refine_ls_abs_structure_details 'Flack H D (1983), Acta Cryst. A39, 876-881'
_refine_ls_abs_structure_Flack 0.012(7)
_refine_ls_extinction_method none
_refine_ls_goodness_of_fit_ref 0.962
_refine_ls_hydrogen_treatment noref
_refine_ls_matrix_type full
_refine_ls_number_parameters 183
_refine_ls_number_reflns 4875
_refine_ls_number_restraints 0
_refine_ls_restrained_S_all 0.962
_refine_ls_R_factor_all 0.0334
_refine_ls_R_factor_gt 0.0257
_refine_ls_shift/su_max 0.002
_refine_ls_shift/su_mean 0.000
_refine_ls_structure_factor_coef Fsqd
_refine_ls_weighting_details 'calc w=1/[\s^2^(Fo^2^)+(0.0153P)^2^+0.0000P] where P=(Fo^2^+2Fc^2^)/3'
_refine_ls_weighting_scheme calc
_refine_ls_wR_factor_gt 0.0484
_refine_ls_wR_factor_ref 0.0502
_reflns_number_gt 4293
_reflns_number_total 4875
_reflns_threshold_expression >2sigma(I)
_cod_data_source_file om801007u_si_002.cif
_cod_data_source_block sad
_cod_original_sg_symbol_H-M P2(1)2(1)2(1)
_cod_database_code 4072431

loop_
_symmetry_equiv_pos_as_xyz
'x, y, z'
'-x+1/2, -y, z+1/2'
'-x, y+1/2, -z+1/2'
'x+1/2, -y+1/2, -z'

loop_
_atom_site_label
_atom_site_type_symbol
_atom_site_fract_x
_atom_site_fract_y
_atom_site_fract_z
_atom_site_U_iso_or_equiv
_atom_site_adp_type
_atom_site_occupancy
_atom_site_symmetry_multiplicity
_atom_site_calc_flag
_atom_site_refinement_flags
Ni1 Ni 0.83675(2) 0.99065(2) 0.152896(17) 0.02303(6) Uani 1 1 d .
Br1 Br 0.639893(19) 1.054071(19) 0.085291(15) 0.03177(6) Uani 1 1 d .
C1 C 0.80477(17) 0.82107(17) 0.14093(13) 0.0204(4) Uani 1 1 d .
N1 N 0.72125(15) 0.75435(15) 0.19547(10) 0.0206(3) Uani 1 1 d .
N2 N 0.85471(14) 0.73926(13) 0.07781(10) 0.0201(3) Uani 1 1 d .
C2 C 0.71823(18) 0.63100(17) 0.16755(13) 0.0200(4) Uani 1 1 d .
C3 C 0.80257(16) 0.62122(17) 0.09107(14) 0.0202(4) Uani 1 1 d .
C4 C 0.82174(18) 0.51001(18) 0.04376(13) 0.0239(4) Uani 1 1 d .
H4 H 0.8793 0.5039 -0.0085 0.029 Uiso 1 1 calc R
C5 C 0.75267(18) 0.40849(18) 0.07659(15) 0.0272(4) Uani 1 1 d .
H5 H 0.7626 0.3307 0.0461 0.033 Uiso 1 1 calc R
C6 C 0.66861(19) 0.41829(17) 0.15374(15) 0.0288(4) Uani 1 1 d .
H6 H 0.6232 0.3466 0.1746 0.035 Uiso 1 1 calc R
C7 C 0.64949(18) 0.52934(17) 0.20079(13) 0.0256(4) Uani 1 1 d .
H7 H 0.5922 0.5355 0.2532 0.031 Uiso 1 1 calc R
C8 C 0.6414(2) 0.80532(18) 0.27125(12) 0.0262(4) Uani 1 1 d .
H8A H 0.5524 0.7701 0.2667 0.031 Uiso 1 1 calc R
H8B H 0.6343 0.8961 0.2627 0.031 Uiso 1 1 calc R
C9 C 0.6953(2) 0.7791(2) 0.36829(14) 0.0396(6) Uani 1 1 d .
H9A H 0.6985 0.6893 0.3786 0.059 Uiso 1 1 calc R
H9B H 0.6389 0.8173 0.4158 0.059 Uiso 1 1 calc R
H9C H 0.7835 0.8135 0.3734 0.059 Uiso 1 1 calc R
C10 C 0.9399(2) 0.7721(2) -0.00151(15) 0.0301(5) Uani 1 1 d .
H10A H 1.0013 0.7032 -0.0140 0.036 Uiso 1 1 calc R
H10B H 0.9918 0.8465 0.0149 0.036 Uiso 1 1 calc R
C11 C 0.8605(3) 0.7977(3) -0.08846(16) 0.0523(7) Uani 1 1 d .
H11A H 0.8140 0.7223 -0.1072 0.078 Uiso 1 1 calc R
H11B H 0.9184 0.8239 -0.1396 0.078 Uiso 1 1 calc R
H11C H 0.7973 0.8636 -0.0752 0.078 Uiso 1 1 calc R
C12 C 0.9637(2) 1.1501(2) 0.14354(19) 0.0404(6) Uani 1 1 d .
H12 H 0.9614 1.2106 0.0949 0.048 Uiso 1 1 calc R
C13 C 0.8917(2) 1.1537(2) 0.22865(18) 0.0420(6) Uani 1 1 d .
H13 H 0.8313 1.2167 0.2454 0.050 Uiso 1 1 calc R
C14 C 0.9217(2) 1.0535(2) 0.28325(18) 0.0436(6) Uani 1 1 d .
H14 H 0.8921 1.0379 0.3455 0.052 Uiso 1 1 calc R
C15 C 1.0050(2) 0.9780(2) 0.22944(19) 0.0447(6) Uani 1 1 d .
H15 H 1.0345 0.8977 0.2467 0.054 Uiso 1 1 calc R
C16 C 1.0383(2) 1.0424(2) 0.14367(19) 0.0461(6) Uani 1 1 d .
H16 H 1.0988 1.0166 0.0969 0.055 Uiso 1 1 calc R

loop_
_atom_site_aniso_label
_atom_site_aniso_U_11
_atom_site_aniso_U_22
_atom_site_aniso_U_33
_atom_site_aniso_U_23
_atom_site_aniso_U_13
_atom_site_aniso_U_12
Ni1 0.02071(11) 0.01903(11) 0.02934(12) -0.00074(10) -0.00519(10) -0.00095(9)
Br1 0.02474(9) 0.02926(10) 0.04131(11) 0.00745(9) -0.01099(9) -0.00200(8)
C1 0.0171(8) 0.0242(10) 0.0198(9) 0.0019(7) -0.0014(7) 0.0011(7)
N1 0.0199(7) 0.0225(8) 0.0194(8) -0.0007(6) 0.0021(6) 0.0018(6)
N2 0.0181(7) 0.0220(7) 0.0203(7) 0.0000(6) 0.0017(7) -0.0019(6)
C2 0.0190(8) 0.0224(9) 0.0184(9) -0.0001(7) -0.0004(7) 0.0016(7)
C3 0.0160(8) 0.0237(9) 0.0209(9) -0.0005(8) -0.0001(7) 0.0005(7)
C4 0.0216(9) 0.0260(9) 0.0240(9) -0.0031(8) 0.0026(7) -0.0015(8)
C5 0.0282(10) 0.0215(9) 0.0320(11) -0.0039(9) -0.0015(9) -0.0008(7)
C6 0.0259(10) 0.0238(9) 0.0368(11) 0.0045(9) 0.0040(10) -0.0068(8)
C7 0.0204(9) 0.0288(10) 0.0276(9) 0.0032(8) 0.0057(8) -0.0009(8)
C8 0.0245(9) 0.0304(10) 0.0237(9) -0.0042(8) 0.0047(9) 0.0068(9)
C9 0.0501(14) 0.0457(14) 0.0229(11) -0.0014(9) 0.0039(10) 0.0126(11)
C10 0.0282(11) 0.0310(11) 0.0310(11) -0.0007(9) 0.0136(9) -0.0053(8)
C11 0.0534(15) 0.0747(18) 0.0288(11) 0.0117(12) 0.0103(14) -0.0029(15)
C12 0.0351(12) 0.0276(11) 0.0584(16) 0.0072(11) -0.0130(12) -0.0144(9)
C13 0.0357(13) 0.0288(11) 0.0616(17) -0.0142(12) -0.0084(12) -0.0039(10)
C14 0.0445(13) 0.0457(13) 0.0405(13) -0.0056(12) -0.0186(11) -0.0091(12)
C15 0.0324(12) 0.0281(12) 0.0735(18) 0.0023(12) -0.0304(12) -0.0008(9)
C16 0.0210(10) 0.0523(16) 0.0649(17) -0.0155(15) 0.0027(11) -0.0106(10)

loop_
_atom_type_symbol
_atom_type_description
_atom_type_scat_dispersion_real
_atom_type_scat_dispersion_imag
_atom_type_scat_source
C C 0.0033 0.0016 'International Tables Vol C Tables 4.2.6.8 and 6.1.1.4'
H H 0.0000 0.0000 'International Tables Vol C Tables 4.2.6.8 and 6.1.1.4'
N N 0.0061 0.0033 'International Tables Vol C Tables 4.2.6.8 and 6.1.1.4'
Ni Ni 0.3393 1.1124 'International Tables Vol C Tables 4.2.6.8 and 6.1.1.4'
Br Br -0.2901 2.4595 'International Tables Vol C Tables 4.2.6.8 and 6.1.1.4'

loop_
_geom_angle_atom_site_label_1
_geom_angle_atom_site_label_2
_geom_angle_atom_site_label_3
_geom_angle
C1 Ni1 C15 97.53(9)
C1 Ni1 C13 154.00(9)
C15 Ni1 C13 64.20(9)
C1 Ni1 C16 114.77(9)
C15 Ni1 C16 40.23(10)
C13 Ni1 C16 64.05(9)
C1 Ni1 C14 117.24(9)
C15 Ni1 C14 39.01(9)
C13 Ni1 C14 37.08(9)
C16 Ni1 C14 65.23(9)
C1 Ni1 C12 151.71(9)
C15 Ni1 C12 65.03(9)
C13 Ni1 C12 38.46(9)
C16 Ni1 C12 37.71(9)
C14 Ni1 C12 63.82(10)
C1 Ni1 Br1 95.63(6)
C15 Ni1 Br1 165.22(7)
C13 Ni1 Br1 101.15(7)
C16 Ni1 Br1 136.94(7)
C14 Ni1 Br1 127.56(7)
C12 Ni1 Br1 105.15(6)
N2 C1 N1 105.59(15)
N2 C1 Ni1 129.13(14)
N1 C1 Ni1 125.27(14)
C1 N1 C2 111.02(15)
C1 N1 C8 124.97(16)
C2 N1 C8 123.98(16)
C1 N2 C3 111.12(15)
C1 N2 C10 124.98(16)
C3 N2 C10 123.50(16)
C7 C2 N1 132.25(17)
C7 C2 C3 121.40(17)
N1 C2 C3 106.35(16)
C4 C3 N2 132.05(17)
C4 C3 C2 122.04(17)
N2 C3 C2 105.91(15)
C5 C4 C3 116.63(16)
C5 C4 H4 121.7
C3 C4 H4 121.7
C4 C5 C6 121.27(18)
C4 C5 H5 119.4
C6 C5 H5 119.4
C7 C6 C5 122.03(17)
C7 C6 H6 119.0
C5 C6 H6 119.0
C2 C7 C6 116.63(16)
C2 C7 H7 121.7
C6 C7 H7 121.7
N1 C8 C9 113.34(17)
N1 C8 H8A 108.9
C9 C8 H8A 108.9
N1 C8 H8B 108.9
C9 C8 H8B 108.9
H8A C8 H8B 107.7
C8 C9 H9A 109.5
C8 C9 H9B 109.5
H9A C9 H9B 109.5
C8 C9 H9C 109.5
H9A C9 H9C 109.5
H9B C9 H9C 109.5
N2 C10 C11 110.57(18)
N2 C10 H10A 109.5
C11 C10 H10A 109.5
N2 C10 H10B 109.5
C11 C10 H10B 109.5
H10A C10 H10B 108.1
C10 C11 H11A 109.5
C10 C11 H11B 109.5
H11A C11 H11B 109.5
C10 C11 H11C 109.5
H11A C11 H11C 109.5
H11B C11 H11C 109.5
C16 C12 C13 107.9(2)
C16 C12 Ni1 70.48(13)
C13 C12 Ni1 69.86(13)
C16 C12 H12 126.0
C13 C12 H12 126.0
Ni1 C12 H12 125.2
C14 C13 C12 110.2(2)
C14 C13 Ni1 72.15(13)
C12 C13 Ni1 71.68(13)
C14 C13 H13 124.9
C12 C13 H13 124.9
Ni1 C13 H13 122.9
C13 C14 C15 106.7(2)
C13 C14 Ni1 70.77(13)
C15 C14 Ni1 66.17(12)
C13 C14 H14 126.7
C15 C14 H14 126.7
Ni1 C14 H14 127.9
C14 C15 C16 108.9(2)
C14 C15 Ni1 74.81(12)
C16 C15 Ni1 73.68(12)
C14 C15 H15 125.6
C16 C15 H15 125.6
Ni1 C15 H15 117.8
C12 C16 C15 105.8(2)
C12 C16 Ni1 71.81(13)
C15 C16 Ni1 66.09(12)
C12 C16 H16 127.1
C15 C16 H16 127.1
Ni1 C16 H16 126.5

loop_
_geom_bond_atom_site_label_1
_geom_bond_atom_site_label_2
_geom_bond_distance
Ni1 C1 1.8668(19)
Ni1 C15 2.043(2)
Ni1 C13 2.138(2)
Ni1 C16 2.144(2)
Ni1 C14 2.155(2)
Ni1 C12 2.162(2)
Ni1 Br1 2.3368(3)
C1 N2 1.358(2)
C1 N1 1.360(2)
N1 C2 1.389(2)
N1 C8 1.460(2)
N2 C3 1.394(2)
N2 C10 1.469(2)
C2 C7 1.387(3)
C2 C3 1.392(3)
C3 C4 1.389(3)
C4 C5 1.385(3)
C4 H4 0.9500
C5 C6 1.398(3)
C5 H5 0.9500
C6 C7 1.386(3)
C6 H6 0.9500
C7 H7 0.9500
C8 C9 1.511(3)
C8 H8A 0.9900
C8 H8B 0.9900
C9 H9A 0.9800
C9 H9B 0.9800
C9 H9C 0.9800
C10 C11 1.505(3)
C10 H10A 0.9900
C10 H10B 0.9900
C11 H11A 0.9800
C11 H11B 0.9800
C11 H11C 0.9800
C12 C16 1.392(3)
C12 C13 1.416(3)
C12 H12 0.9500
C13 C14 1.365(3)
C13 H13 0.9500
C14 C15 1.406(3)
C14 H14 0.9500
C15 C16 1.443(4)
C15 H15 0.9500
C16 H16 0.9500
